data_7044061
loop_
_publ_author_name
'Lu, Yang'
'Hua, Xiuni'
'Liao, Wei-Qiang'
'Gao, Jixing'
'Yin, Zi'

_publ_section_title
;
 A room temperature reversible phase transition containing dielectric
 switch of a host-guest supramolecular metal-halide compound
;
_journal_name_full 'Dalton Trans.'
_journal_paper_doi 10.1039/C7DT02607B
_journal_year 2017
_chemical_formula_moiety 'C12 H24 O6, C6 H16 N2, Cl4 Cu'
_chemical_formula_sum 'C18 H40 Cl4 Cu N2 O6'
_chemical_formula_weight 586.21
_space_group_crystal_system monoclinic
_space_group_IT_number 14
_space_group_name_Hall '-P 2ybc'
_space_group_name_H-M_alt 'P 1 21/c 1'
_symmetry_space_group_name_Hall '-P 2ybc'
_symmetry_space_group_name_H-M 'P 1 21/c 1'
_atom_sites_solution_hydrogens difmap
_audit_creation_method SHELXL-2014/7
_audit_update_record
;
2017-08-24 deposited with the CCDC.
2017-08-31 downloaded from the CCDC.
;
_cell_angle_alpha 90
_cell_angle_beta 97.988(12)
_cell_angle_gamma 90
_cell_formula_units_Z 4
_cell_length_a 10.139(9)
_cell_length_b 25.80(2)
_cell_length_c 11.062(10)
_cell_measurement_reflns_used 6525
_cell_measurement_temperature 323(2)
_cell_measurement_theta_max 27.415
_cell_measurement_theta_min 2.177
_cell_volume 2866(4)
_computing_cell_refinement 'CrystalClear (Rigaku Inc., 2008)'
_computing_data_collection 'CrystalClear (Rigaku Inc., 2008)'
_computing_data_reduction 'CrystalClear (Rigaku Inc., 2008)'
_computing_molecular_graphics 'DIAMOND (Brandenburg & Putz, 2005)'
_computing_publication_material 'SHELXL-2014/7 (Sheldrick 2014)'
_computing_structure_refinement 'SHELXL-2014/7 (Sheldrick, 2014)'
_computing_structure_solution 'SHELXL-2014/7 (Sheldrick 2014)'
_diffrn_ambient_temperature 323(2)
_diffrn_measured_fraction_theta_full 0.998
_diffrn_measured_fraction_theta_max 0.992
_diffrn_measurement_device_type 'Rigaku SCXmini diffractometer'
_diffrn_measurement_method '\w scans'
_diffrn_radiation_type MoK\a
_diffrn_radiation_wavelength 0.71073
_diffrn_reflns_av_R_equivalents 0.0890
_diffrn_reflns_av_unetI/netI 0.0930
_diffrn_reflns_Laue_measured_fraction_full 0.998
_diffrn_reflns_Laue_measured_fraction_max 0.992
_diffrn_reflns_limit_h_max 11
_diffrn_reflns_limit_h_min -13
_diffrn_reflns_limit_k_max 27
_diffrn_reflns_limit_k_min -33
_diffrn_reflns_limit_l_max 14
_diffrn_reflns_limit_l_min -14
_diffrn_reflns_number 20924
_diffrn_reflns_point_group_measured_fraction_full 0.998
_diffrn_reflns_point_group_measured_fraction_max 0.992
_diffrn_reflns_theta_full 25.242
_diffrn_reflns_theta_max 27.415
_diffrn_reflns_theta_min 2.177
_exptl_absorpt_coefficient_mu 1.167
_exptl_absorpt_correction_T_max 0.890
_exptl_absorpt_correction_T_min 0.756
_exptl_absorpt_correction_type multi-scan
_exptl_crystal_colour orange
_exptl_crystal_density_diffrn 1.359
_exptl_crystal_description bulk
_exptl_crystal_F_000 1229.3
_exptl_crystal_size_max 0.3
_exptl_crystal_size_mid 0.2
_exptl_crystal_size_min 0.1
_refine_diff_density_max 0.325
_refine_diff_density_min -0.348
_refine_diff_density_rms 0.065
_refine_ls_extinction_method none
_refine_ls_goodness_of_fit_ref 1.327
_refine_ls_hydrogen_treatment constr
_refine_ls_matrix_type full
_refine_ls_number_parameters 443
_refine_ls_number_reflns 6525
_refine_ls_number_restraints 343
_refine_ls_restrained_S_all 1.326
_refine_ls_R_factor_all 0.2035
_refine_ls_R_factor_gt 0.1548
_refine_ls_shift/su_max 0.070
_refine_ls_shift/su_mean 0.006
_refine_ls_structure_factor_coef Fsqd
_refine_ls_weighting_details 'w=1/[\s^2^(Fo^2^)+(0.0130P)^2^+8.0741P] where P=(Fo^2^+2Fc^2^)/3'
_refine_ls_weighting_scheme calc
_refine_ls_wR_factor_gt 0.2031
_refine_ls_wR_factor_ref 0.2232
_reflns_Friedel_coverage 0.000
_reflns_number_gt 4629
_reflns_number_total 6525
_reflns_threshold_expression 'I > 2\s(I)'
_cod_data_source_file c7dt02607b2.cif
_cod_data_source_block P21C
_cod_database_code 7044061
_shelx_shelxl_version_number 2014/7
_shelx_space_group_comment
;
The symmetry employed for this shelxl refinement is uniquely defined
by the following loop, which should always be used as a source of
symmetry information in preference to the above space-group names.
They are only intended as comments.
;

loop_
_space_group_symop_operation_xyz
'x, y, z'
'-x, y+1/2, -z+1/2'
'-x, -y, -z'
'x, -y-1/2, z-1/2'

loop_
_atom_site_label
_atom_site_type_symbol
_atom_site_fract_x
_atom_site_fract_y
_atom_site_fract_z
_atom_site_U_iso_or_equiv
_atom_site_adp_type
_atom_site_occupancy
_atom_site_site_symmetry_order
_atom_site_calc_flag
_atom_site_refinement_flags_posn
_atom_site_refinement_flags_adp
_atom_site_refinement_flags_occupancy
_atom_site_disorder_assembly
_atom_site_disorder_group
C1 C 0.8248(8) 0.5716(3) 0.4868(7) 0.098(3) Uani 1 1 d . . . . .
H1C H 0.8069 0.5455 0.4248 0.118 Uiso 1 1 d R U . . .
H1D H 0.8095 0.6049 0.4490 0.118 Uiso 1 1 d R U . . .
C2 C 0.9650(8) 0.5686(4) 0.5426(9) 0.124(3) Uani 1 1 d . . . . .
H2D H 1.0230 0.5735 0.4819 0.149 Uiso 1 1 d R U . . .
H2E H 0.9805 0.5345 0.5762 0.149 Uiso 1 1 d R U . . .
C3 C 0.9981(8) 0.6080(4) 0.6442(8) 0.114(3) Uani 1 1 d . . . . .
H3A H 0.9844 0.6424 0.6117 0.137 Uiso 1 1 d R U . . .
H3B H 1.0895 0.6047 0.6800 0.137 Uiso 1 1 d R U . . .
C4 C 0.9032(7) 0.5994(3) 0.7419(8) 0.098(3) Uani 1 1 d . . . . .
H4A H 0.9222 0.6238 0.8076 0.118 Uiso 1 1 d R U . . .
H4B H 0.9182 0.5651 0.7748 0.118 Uiso 1 1 d R U . . .
C5 C 0.7605(6) 0.6020(3) 0.6863(6) 0.0664(19) Uani 1 1 d . . . . .
H5A H 0.7472 0.6365 0.6539 0.080 Uiso 1 1 d R U . . .
C6 C 0.6579(7) 0.5933(3) 0.7714(7) 0.071(2) Uani 1 1 d . . . . .
H6A H 0.6751 0.5602 0.8101 0.086 Uiso 1 1 d R U . . .
H6B H 0.5704 0.5923 0.7253 0.086 Uiso 1 1 d R U . . .
C7 C 0.9843(16) 0.8709(6) 0.5899(16) 0.120(5) Uani 0.3333 1 d D U P A 1
H7A H 1.0513 0.8530 0.6442 0.144 Uiso 0.3333 1 d R U P A 1
H7B H 1.0252 0.8933 0.5364 0.144 Uiso 0.3333 1 d R U P A 1
C8 C 0.8727(16) 0.8958(7) 0.6474(18) 0.131(5) Uani 0.3333 1 d D U P A 1
H8A H 0.9234 0.9167 0.7091 0.157 Uiso 0.3333 1 d R U P A 1
H8B H 0.8290 0.8698 0.6895 0.157 Uiso 0.3333 1 d R U P A 1
C9 C 0.6909(14) 0.9671(6) 0.627(2) 0.120(6) Uani 0.3333 1 d D U P A 1
H9A H 0.6731 0.9923 0.5625 0.144 Uiso 0.3333 1 d R U P A 1
H9B H 0.7308 0.9849 0.6987 0.144 Uiso 0.3333 1 d R U P A 1
C10 C 0.5682(15) 0.9366(8) 0.6417(15) 0.102(5) Uani 0.3333 1 d D U P A 1
H10A H 0.5837 0.9098 0.7022 0.122 Uiso 0.3333 1 d R U P A 1
H10B H 0.5118 0.9625 0.6700 0.122 Uiso 0.3333 1 d R U P A 1
C11 C 0.3796(13) 0.8941(8) 0.5513(14) 0.091(5) Uani 0.3333 1 d D U P A 1
H11A H 0.3931 0.8655 0.6069 0.110 Uiso 0.3333 1 d R U P A 1
H11B H 0.3262 0.9197 0.5847 0.110 Uiso 0.3333 1 d R U P A 1
C12 C 0.315(2) 0.8784(6) 0.4243(14) 0.100(5) Uani 0.3333 1 d D U P A 1
H12A H 0.3186 0.9052 0.3646 0.121 Uiso 0.3333 1 d R U P A 1
H12B H 0.2240 0.8698 0.4280 0.121 Uiso 0.3333 1 d R U P A 1
C13 C 0.322(2) 0.8142(6) 0.2813(19) 0.091(5) Uani 0.3333 1 d D U P A 1
H13A H 0.2346 0.8028 0.2925 0.109 Uiso 0.3333 1 d R U P A 1
H13B H 0.3140 0.8400 0.2181 0.109 Uiso 0.3333 1 d R U P A 1
C14 C 0.4085(15) 0.7690(7) 0.258(2) 0.094(5) Uani 0.3333 1 d D U P A 1
H14A H 0.3629 0.7531 0.1861 0.113 Uiso 0.3333 1 d R U P A 1
H14B H 0.4149 0.7437 0.3228 0.113 Uiso 0.3333 1 d R U P A 1
C15 C 0.619(2) 0.7509(8) 0.1677(16) 0.125(5) Uani 0.3333 1 d D U P A 1
H15B H 0.6719 0.7746 0.1276 0.150 Uiso 0.3333 1 d R U P A 1
C16 C 0.7087(17) 0.7340(8) 0.2846(18) 0.134(6) Uani 0.3333 1 d D U P A 1
H16A H 0.7471 0.7016 0.2646 0.160 Uiso 0.3333 1 d R U P A 1
H16B H 0.6545 0.7284 0.3480 0.160 Uiso 0.3333 1 d R U P A 1
C17 C 0.878(2) 0.7531(9) 0.4311(17) 0.180(5) Uani 0.3333 1 d D U P A 1
H17A H 0.8182 0.7433 0.4870 0.217 Uiso 0.3333 1 d R U P A 1
H17B H 0.9271 0.7229 0.4129 0.217 Uiso 0.3333 1 d R U P A 1
C18 C 0.974(2) 0.7947(6) 0.492(2) 0.163(7) Uani 0.3333 1 d D U P A 1
H18A H 1.0312 0.8060 0.4351 0.195 Uiso 0.3333 1 d R U P A 1
H18B H 1.0278 0.7807 0.5625 0.195 Uiso 0.3333 1 d R U P A 1
O1 O 0.8979(15) 0.8377(5) 0.5213(14) 0.134(5) Uani 0.3333 1 d D U P A 1
O2 O 0.7826(12) 0.9326(5) 0.5859(18) 0.147(6) Uani 0.3333 1 d D U P A 1
O3 O 0.5013(10) 0.9179(5) 0.5279(9) 0.067(3) Uani 0.3333 1 d D U P A 1
O4 O 0.3812(14) 0.8327(4) 0.3888(14) 0.097(5) Uani 0.3333 1 d D U P A 1
O5 O 0.5344(11) 0.7821(6) 0.2271(15) 0.124(5) Uani 0.3333 1 d D U P A 1
O6 O 0.8107(13) 0.7707(6) 0.3193(14) 0.139(5) Uani 0.3333 1 d D U P A 1
C7' C 0.9926(13) 0.8129(6) 0.5466(15) 0.223(5) Uani 0.6667 1 d D U P B 2
H7'A H 1.0159 0.7856 0.6046 0.268 Uiso 0.6667 1 d R U P B 2
H7'B H 1.0643 0.8178 0.4995 0.268 Uiso 0.6667 1 d R U P B 2
C8' C 0.9484(14) 0.8605(5) 0.6076(15) 0.200(5) Uani 0.6667 1 d D U P B 2
H8'A H 1.0331 0.8753 0.6388 0.240 Uiso 0.6667 1 d R U P B 2
H8'B H 0.9079 0.8503 0.6774 0.240 Uiso 0.6667 1 d R U P B 2
C9' C 0.8404(17) 0.9511(5) 0.602(2) 0.274(6) Uani 0.6667 1 d D U P B 2
H9'A H 0.9085 0.9610 0.6671 0.328 Uiso 0.6667 1 d R U P B 2
H9'B H 0.8305 0.9780 0.5415 0.328 Uiso 0.6667 1 d R U P B 2
C10' C 0.7177(12) 0.9324(9) 0.6525(15) 0.240(6) Uani 0.6667 1 d D U P B 2
H10C H 0.6995 0.9590 0.7085 0.288 Uiso 0.6667 1 d R U P B 2
H10D H 0.7200 0.8995 0.6933 0.288 Uiso 0.6667 1 d R U P B 2
C11' C 0.4975(11) 0.9286(8) 0.6038(12) 0.231(5) Uani 0.6667 1 d D U P B 2
H11C H 0.5100 0.9024 0.6660 0.278 Uiso 0.6667 1 d R U P B 2
H11D H 0.4747 0.9604 0.6412 0.278 Uiso 0.6667 1 d R U P B 2
C12' C 0.3863(16) 0.9144(5) 0.5022(13) 0.236(5) Uani 0.6667 1 d D U P B 2
H12C H 0.3755 0.9387 0.4359 0.284 Uiso 0.6667 1 d R U P B 2
H12D H 0.3041 0.9119 0.5357 0.284 Uiso 0.6667 1 d R U P B 2
C13' C 0.3153(17) 0.8559(5) 0.3620(15) 0.232(6) Uani 0.6667 1 d D U P B 2
H13C H 0.2305 0.8602 0.3902 0.278 Uiso 0.6667 1 d R U P B 2
H13D H 0.3188 0.8790 0.2946 0.278 Uiso 0.6667 1 d R U P B 2
C14' C 0.3441(13) 0.8011(5) 0.3246(14) 0.227(8) Uani 0.6667 1 d D U P B 2
H14C H 0.2656 0.7895 0.2731 0.272 Uiso 0.6667 1 d R U P B 2
H14D H 0.3627 0.7780 0.3929 0.272 Uiso 0.6667 1 d R U P B 2
C15' C 0.4561(15) 0.7514(5) 0.2129(18) 0.245(7) Uani 0.6667 1 d D U P B 2
H15C H 0.4403 0.7288 0.2782 0.295 Uiso 0.6667 1 d R U P B 2
H15D H 0.3912 0.7434 0.1437 0.295 Uiso 0.6667 1 d R U P B 2
C16' C 0.5995(12) 0.7419(7) 0.2039(18) 0.248(7) Uani 0.6667 1 d D U P B 2
H15A H 0.5788 0.7307 0.1152 0.297 Uiso 0.6667 1 d R U P B 2
H16C H 0.5964 0.7468 0.1175 0.297 Uiso 0.6667 1 d R U P B 2
H16D H 0.6188 0.7060 0.2207 0.297 Uiso 0.6667 1 d R U P B 2
C17' C 0.7785(13) 0.7350(6) 0.3436(14) 0.199(6) Uani 0.6667 1 d D U P B 2
H17C H 0.7216 0.7305 0.4053 0.238 Uiso 0.6667 1 d R U P B 2
H17D H 0.7896 0.7018 0.3070 0.238 Uiso 0.6667 1 d R U P B 2
C18' C 0.9099(14) 0.7530(5) 0.4152(16) 0.227(6) Uani 0.6667 1 d D U P B 2
H18C H 0.9632 0.7640 0.3547 0.272 Uiso 0.6667 1 d R U P B 2
H18D H 0.9577 0.7272 0.4664 0.272 Uiso 0.6667 1 d R U P B 2
O1' O 0.8762(10) 0.7979(4) 0.4726(10) 0.197(4) Uani 0.6667 1 d D U P B 2
O2' O 0.8832(12) 0.9040(4) 0.5528(15) 0.256(5) Uani 0.6667 1 d D U P B 2
O3' O 0.6154(10) 0.9381(5) 0.5539(10) 0.208(4) Uani 0.6667 1 d D U P B 2
O4' O 0.4174(10) 0.8644(4) 0.4588(10) 0.201(4) Uani 0.6667 1 d D U P B 2
O5' O 0.4542(10) 0.8007(4) 0.2579(10) 0.208(5) Uani 0.6667 1 d D U P B 2
O6' O 0.7204(11) 0.7654(4) 0.2476(10) 0.208(5) Uani 0.6667 1 d D U P B 2
Cl1 Cl 0.5158(2) 0.63739(9) 0.4334(2) 0.1027(8) Uani 1 1 d . . . . .
Cl2 Cl 0.2096(2) 0.54333(7) 0.28478(18) 0.0756(6) Uani 1 1 d . . . . .
Cl3 Cl 0.3621(2) 0.54418(8) 0.58564(19) 0.0865(6) Uani 1 1 d . . . . .
Cl4 Cl 0.1840(2) 0.66911(8) 0.3916(3) 0.1084(9) Uani 1 1 d . . . . .
Cu1 Cu 0.31367(8) 0.60025(3) 0.42866(8) 0.0622(2) Uani 1 1 d . . . . .
N1 N 0.7314(5) 0.5651(2) 0.5806(5) 0.0594(15) Uani 1 1 d . . . . .
H1A H 0.7411 0.5327 0.6107 0.071 Uiso 1 1 d R U . . .
H1B H 0.6463 0.5688 0.5457 0.071 Uiso 1 1 d R U . . .
N2 N 0.6630(5) 0.6346(2) 0.8658(5) 0.0684(17) Uani 1 1 d . . . . .
H2A H 0.6020 0.6280 0.9157 0.103 Uiso 1 1 d R U . . .
H2B H 0.7447 0.6351 0.9096 0.103 Uiso 1 1 d R U . . .
H2C H 0.6458 0.6655 0.8294 0.103 Uiso 1 1 d R U . . .

loop_
_atom_site_aniso_label
_atom_site_aniso_U_11
_atom_site_aniso_U_22
_atom_site_aniso_U_33
_atom_site_aniso_U_23
_atom_site_aniso_U_13
_atom_site_aniso_U_12
C1 0.130(7) 0.104(6) 0.069(5) -0.017(5) 0.049(4) -0.032(5)
C2 0.079(5) 0.165(9) 0.142(7) -0.068(6) 0.059(5) -0.017(6)
C3 0.073(5) 0.138(7) 0.141(7) -0.068(6) 0.050(5) -0.036(5)
C4 0.062(4) 0.126(6) 0.106(6) -0.057(5) 0.010(4) -0.021(5)
C5 0.060(4) 0.067(4) 0.074(4) -0.017(4) 0.017(3) -0.011(4)
C6 0.063(4) 0.066(4) 0.088(5) -0.020(4) 0.021(4) -0.003(4)
C7 0.077(9) 0.167(9) 0.106(12) 0.098(7) -0.028(8) 0.012(7)
C8 0.131(11) 0.184(11) 0.079(11) 0.079(7) 0.014(9) 0.002(7)
C9 0.138(9) 0.117(12) 0.094(15) -0.009(11) -0.022(9) -0.016(5)
C10 0.118(6) 0.104(8) 0.080(7) -0.002(7) 0.005(6) 0.011(6)
C11 0.085(8) 0.111(12) 0.090(9) 0.005(7) 0.054(7) 0.016(8)
C12 0.066(10) 0.109(10) 0.127(10) -0.005(8) 0.018(9) 0.016(8)
C13 0.083(9) 0.047(9) 0.133(10) 0.016(7) -0.016(9) -0.018(7)
C14 0.107(8) 0.059(9) 0.112(13) -0.010(8) 0.002(8) -0.025(7)
C15 0.185(9) 0.075(12) 0.133(11) -0.049(9) 0.085(6) -0.056(9)
C16 0.154(10) 0.077(12) 0.187(12) -0.011(12) 0.082(8) -0.012(7)
C17 0.175(9) 0.184(7) 0.189(8) 0.007(6) 0.044(6) 0.011(7)
C18 0.100(13) 0.193(9) 0.196(15) 0.049(9) 0.020(10) 0.028(8)
O1 0.103(11) 0.156(8) 0.130(11) 0.063(6) -0.032(9) 0.029(7)
O2 0.116(7) 0.171(12) 0.152(15) 0.025(10) 0.009(8) 0.016(7)
O3 0.085(6) 0.087(9) 0.033(6) 0.009(6) 0.028(5) 0.011(6)
O4 0.099(11) 0.052(7) 0.135(9) -0.007(6) -0.004(9) -0.007(7)
O5 0.144(7) 0.066(9) 0.174(14) -0.030(9) 0.062(7) -0.027(6)
O6 0.139(10) 0.084(11) 0.200(10) 0.000(10) 0.049(7) 0.000(8)
C7' 0.074(8) 0.329(9) 0.276(13) 0.172(7) 0.057(8) 0.036(7)
C8' 0.091(10) 0.332(8) 0.180(11) 0.138(6) 0.033(8) -0.034(7)
C9' 0.368(8) 0.239(9) 0.209(17) -0.005(11) 0.019(10) -0.086(9)
C10' 0.394(7) 0.210(16) 0.113(11) 0.016(12) 0.024(6) -0.068(11)
C11' 0.350(7) 0.244(13) 0.127(10) 0.083(8) 0.128(7) 0.139(12)
C12' 0.270(9) 0.279(10) 0.190(11) 0.091(8) 0.139(8) 0.114(10)
C13' 0.174(14) 0.223(10) 0.307(13) 0.127(9) 0.062(9) 0.014(12)
C14' 0.151(16) 0.179(9) 0.342(18) 0.150(8) 0.002(15) -0.013(11)
C15' 0.349(7) 0.166(9) 0.211(17) -0.005(11) 0.006(15) -0.147(12)
C16' 0.379(8) 0.166(12) 0.211(17) -0.032(12) 0.087(12) -0.158(8)
C17' 0.212(11) 0.168(12) 0.243(15) 0.089(9) 0.123(10) 0.104(9)
C18' 0.155(10) 0.215(9) 0.329(15) 0.147(7) 0.100(9) 0.134(8)
O1' 0.110(7) 0.216(8) 0.276(11) 0.124(6) 0.063(7) 0.046(7)
O2' 0.243(11) 0.262(8) 0.239(13) 0.033(8) -0.051(8) -0.007(7)
O3' 0.324(6) 0.190(11) 0.122(8) 0.031(9) 0.077(6) 0.060(10)
O4' 0.171(9) 0.234(8) 0.221(9) 0.105(6) 0.113(6) 0.051(8)
O5' 0.295(12) 0.159(7) 0.162(11) 0.018(7) 0.000(10) -0.141(7)
O6' 0.343(8) 0.123(8) 0.172(11) -0.023(8) 0.082(10) -0.102(8)
Cl1 0.0722(12) 0.1057(15) 0.1265(18) 0.0434(14) 0.0011(12) -0.0218(11)
Cl2 0.0876(12) 0.0673(11) 0.0689(11) 0.0001(9) 0.0004(10) 0.0014(10)
Cl3 0.0985(14) 0.0798(12) 0.0747(12) 0.0163(10) -0.0112(11) -0.0211(11)
Cl4 0.0908(15) 0.0696(13) 0.159(2) 0.0013(14) -0.0022(15) 0.0213(11)
Cu1 0.0553(4) 0.0593(5) 0.0715(5) 0.0065(5) 0.0071(4) 0.0023(4)
N1 0.061(3) 0.060(3) 0.054(3) 0.000(3) 0.000(3) -0.010(3)
N2 0.061(3) 0.071(4) 0.075(4) -0.003(3) 0.017(3) 0.001(3)

loop_
_atom_type_symbol
_atom_type_description
_atom_type_scat_dispersion_real
_atom_type_scat_dispersion_imag
_atom_type_scat_source
C C 0.0033 0.0016 'International Tables Vol C Tables 4.2.6.8 and 6.1.1.4'
H H 0.0000 0.0000 'International Tables Vol C Tables 4.2.6.8 and 6.1.1.4'
N N 0.0061 0.0033 'International Tables Vol C Tables 4.2.6.8 and 6.1.1.4'
O O 0.0106 0.0060 'International Tables Vol C Tables 4.2.6.8 and 6.1.1.4'
Cl Cl 0.1484 0.1585 'International Tables Vol C Tables 4.2.6.8 and 6.1.1.4'
Cu Cu 0.3201 1.2651 'International Tables Vol C Tables 4.2.6.8 and 6.1.1.4'

loop_
_geom_angle_atom_site_label_1
_geom_angle_atom_site_label_2
_geom_angle_atom_site_label_3
_geom_angle
C2 C1 N1 111.6(7)
C1 C2 C3 112.1(7)
C2 C3 C4 108.9(7)
C5 C4 C3 111.3(7)
C4 C5 N1 111.4(6)
C4 C5 C6 116.6(6)
N1 C5 C6 108.1(5)
N2 C6 C5 111.7(5)
O1 C7 C8 92.3(14)
O2 C8 C7 123.3(16)
O2 C9 C10 107.3(14)
O3 C10 C9 112.2(16)
O3 C11 C12 102.5(14)
O4 C12 C11 108.5(15)
O4 C13 C14 103.1(17)
O5 C14 C13 115.1(16)
O5 C15 C16 95.6(15)
O6 C16 C15 111.2(16)
O6 C17 C18 111.2(18)
O1 C18 C17 108.6(17)
C7 O1 C18 107.0(12)
C9 O2 C8 132.7(18)
C11 O3 C10 107.5(11)
C13 O4 C12 111.6(13)
C14 O5 C15 127.7(16)
C17 O6 C16 105.8(13)
O1' C7' C8' 102.2(11)
O2' C8' C7' 127.9(15)
O2' C9' C10' 100.3(14)
O3' C10' C9' 103.7(14)
O3' C11' C12' 109.5(12)
O4' C12' C11' 106.9(14)
O4' C13' C14' 101.8(12)
O5' C14' C13' 110.1(12)
O5' C15' C16' 104.0(13)
O6' C16' C15' 136.4(16)
O6' C17' C18' 118.2(13)
O1' C18' C17' 103.9(11)
C18' O1' C7' 105.0(9)
C8' O2' C9' 132.0(16)
C10' O3' C11' 104.6(10)
C13' O4' C12' 102.9(10)
C15' O5' C14' 104.3(10)
C16' O6' C17' 106.2(11)
Cl4 Cu1 Cl1 100.23(11)
Cl4 Cu1 Cl3 135.69(11)
Cl1 Cu1 Cl3 98.87(9)
Cl4 Cu1 Cl2 100.35(10)
Cl1 Cu1 Cl2 127.76(10)
Cl3 Cu1 Cl2 98.77(10)
C5 N1 C1 112.9(5)

loop_
_geom_bond_atom_site_label_1
_geom_bond_atom_site_label_2
_geom_bond_distance
C1 C2 1.470(11)
C1 N1 1.508(9)
C2 C3 1.519(11)
C3 C4 1.559(11)
C4 C5 1.493(9)
C5 N1 1.506(8)
C5 C6 1.513(9)
C6 N2 1.488(8)
C7 O1 1.376(15)
C7 C8 1.515(16)
C8 O2 1.423(15)
C9 O2 1.407(15)
C9 C10 1.501(16)
C10 O3 1.428(14)
C11 O3 1.433(14)
C11 C12 1.518(16)
C12 O4 1.435(15)
C13 O4 1.34(2)
C13 C14 1.501(16)
C14 O5 1.410(15)
C15 O5 1.406(16)
C15 C16 1.536(17)
C16 O6 1.416(15)
C17 O6 1.403(16)
C17 C18 1.534(17)
C18 O1 1.413(15)
C7' O1' 1.394(13)
C7' C8' 1.499(15)
C8' O2' 1.397(13)
C9' O2' 1.424(14)
C9' C10' 1.511(16)
C10' O3' 1.405(14)
C11' O3' 1.406(13)
C11' C12' 1.523(12)
C12' O4' 1.427(14)
C13' O4' 1.399(14)
C13' C14' 1.512(12)
C14' O5' 1.421(11)
C15' O5' 1.366(13)
C15' C16' 1.491(15)
C16' O6' 1.394(13)
C17' O6' 1.385(13)
C17' C18' 1.524(14)
C18' O1' 1.386(13)
Cl1 Cu1 2.257(3)
Cl2 Cu1 2.310(2)
Cl3 Cu1 2.261(3)
Cl4 Cu1 2.214(3)
